data_4117815
loop_
_publ_author_name
'Anuj K. Sharma'
'Stephanie T. Pavlova'
'Jaekwang Kim'
'Darren Finkelstein'
'Nicholas J. Hawco'
'Nigam P. Rath'
'Jungsu Kim'
'Liviu M. Mirica'

_publ_section_title
;
 Bifunctional Compounds for Controlling Metal-Mediated Aggregation of the
 A\b42 Peptide
;
_journal_name_full 'Journal of the American Chemical Society'
_journal_page_first 6625
_journal_page_last 6636
_journal_paper_doi 10.1021/ja210588m
_journal_volume 134
_journal_year 2012
_chemical_formula_sum 'C44 H40 Cu N6 O4 S2'
_chemical_formula_weight 844.48
_chemical_name_systematic
; 
 ? 
;
_space_group_IT_number 14
_symmetry_cell_setting monoclinic
_symmetry_space_group_name_Hall '-P 2ybc'
_symmetry_space_group_name_H-M 'P 1 21/c 1'
_atom_sites_solution_hydrogens geom
_atom_sites_solution_primary direct
_atom_sites_solution_secondary difmap
_audit_creation_method SHELXL-97
_cell_angle_alpha 90.00
_cell_angle_beta 96.726(11)
_cell_angle_gamma 90.00
_cell_formula_units_Z 2
_cell_length_a 17.176(7)
_cell_length_b 11.301(4)
_cell_length_c 10.045(4)
_cell_measurement_reflns_used 1654
_cell_measurement_temperature 123(2)
_cell_measurement_theta_max 22.05
_cell_measurement_theta_min 2.39
_cell_volume 1936.4(13)
_computing_cell_refinement 'Bruker SAINT'
_computing_data_collection 'Bruker APEX2'
_computing_data_reduction 'Bruker SAINT'
_computing_molecular_graphics 'Bruker SHELXTL'
_computing_publication_material 'Bruker SHELXTL'
_computing_structure_refinement 'SHELXL-97 (Sheldrick, 2008)'
_computing_structure_solution 'SHELXS-97 (Sheldrick, 2008)'
_diffrn_ambient_temperature 123(2)
_diffrn_measured_fraction_theta_full 0.997
_diffrn_measured_fraction_theta_max 0.997
_diffrn_measurement_device_type 'Bruker APEX-II CCD'
_diffrn_measurement_method '\f and \w scans'
_diffrn_radiation_monochromator graphite
_diffrn_radiation_source 'fine-focus sealed tube'
_diffrn_radiation_type MoK\a
_diffrn_radiation_wavelength 0.71073
_diffrn_reflns_av_R_equivalents 0.1440
_diffrn_reflns_av_sigmaI/netI 0.1231
_diffrn_reflns_limit_h_max 20
_diffrn_reflns_limit_h_min -20
_diffrn_reflns_limit_k_max 13
_diffrn_reflns_limit_k_min -12
_diffrn_reflns_limit_l_max 11
_diffrn_reflns_limit_l_min -11
_diffrn_reflns_number 18907
_diffrn_reflns_theta_full 25.00
_diffrn_reflns_theta_max 25.03
_diffrn_reflns_theta_min 2.16
_exptl_absorpt_coefficient_mu 0.725
_exptl_absorpt_correction_T_max 0.9605
_exptl_absorpt_correction_T_min 0.8032
_exptl_absorpt_correction_type numerical
_exptl_absorpt_process_details 'sadabs v2008/1'
_exptl_crystal_colour brown
_exptl_crystal_density_diffrn 1.448
_exptl_crystal_density_meas ?
_exptl_crystal_description plate
_exptl_crystal_F_000 878
_exptl_crystal_size_max 0.32
_exptl_crystal_size_mid 0.22
_exptl_crystal_size_min 0.06
_refine_diff_density_max 0.568
_refine_diff_density_min -1.075
_refine_diff_density_rms 0.102
_refine_ls_extinction_method none
_refine_ls_goodness_of_fit_ref 1.014
_refine_ls_hydrogen_treatment constr
_refine_ls_matrix_type full
_refine_ls_number_parameters 261
_refine_ls_number_reflns 3405
_refine_ls_number_restraints 0
_refine_ls_restrained_S_all 1.014
_refine_ls_R_factor_all 0.1312
_refine_ls_R_factor_gt 0.0662
_refine_ls_shift/su_max 0.000
_refine_ls_shift/su_mean 0.000
_refine_ls_structure_factor_coef Fsqd
_refine_ls_weighting_details 'calc w=1/[\s^2^(Fo^2^)+(0.0938P)^2^+0.0000P] where P=(Fo^2^+2Fc^2^)/3'
_refine_ls_weighting_scheme calc
_refine_ls_wR_factor_gt 0.1537
_refine_ls_wR_factor_ref 0.1918
_reflns_number_gt 1948
_reflns_number_total 3405
_reflns_threshold_expression >2sigma(I)
_cod_data_source_file ja210588m_si_002_3.cif
_cod_data_source_block l10810
_cod_depositor_comments
;
The following automatic conversions were performed:

'_exptl_crystal_density_meas' value 'no' was changed to '?' - the
value is perceived as not measured.

Automatic conversion script
Id: cif_fix_values 3008 2015-01-20 13:52:24Z robertas 
;
_cod_original_cell_volume 1936.6(13)
_cod_database_code 4117815

loop_
_symmetry_equiv_pos_as_xyz
'x, y, z'
'-x, y+1/2, -z+1/2'
'-x, -y, -z'
'x, -y-1/2, z-1/2'

loop_
_atom_site_label
_atom_site_type_symbol
_atom_site_fract_x
_atom_site_fract_y
_atom_site_fract_z
_atom_site_U_iso_or_equiv
_atom_site_adp_type
_atom_site_occupancy
_atom_site_symmetry_multiplicity
_atom_site_calc_flag
_atom_site_refinement_flags
Cu1 Cu 1.0000 1.0000 0.0000 0.0274(3) Uani 1 2 d S
S1 S 0.56494(10) 1.02746(15) 0.18786(17) 0.0424(5) Uani 1 1 d .
O1 O 0.9332(2) 1.1230(3) 0.0632(4) 0.0280(9) Uani 1 1 d .
O2 O 0.7960(3) 1.2040(3) -0.0588(4) 0.0385(11) Uani 1 1 d .
N1 N 1.1233(3) 1.0478(4) 0.1603(5) 0.0287(12) Uani 1 1 d .
N2 N 0.9904(3) 0.8950(4) 0.1700(4) 0.0270(11) Uani 1 1 d .
N3 N 0.6524(3) 0.8727(4) 0.3263(5) 0.0323(12) Uani 1 1 d .
C1 C 1.1788(4) 1.1308(5) 0.1742(6) 0.0362(16) Uani 1 1 d .
H1 H 1.1792 1.1878 0.1047 0.043 Uiso 1 1 calc R
C2 C 1.2359(4) 1.1396(6) 0.2828(7) 0.0423(17) Uani 1 1 d .
H2 H 1.2750 1.1993 0.2869 0.051 Uiso 1 1 calc R
C3 C 1.2339(4) 1.0597(6) 0.3837(7) 0.0481(18) Uani 1 1 d .
H3 H 1.2710 1.0640 0.4615 0.058 Uiso 1 1 calc R
C4 C 1.1778(4) 0.9731(6) 0.3721(6) 0.0411(17) Uani 1 1 d .
H4 H 1.1760 0.9169 0.4421 0.049 Uiso 1 1 calc R
C5 C 1.1241(4) 0.9670(5) 0.2598(6) 0.0282(14) Uani 1 1 d .
C6 C 1.0690(3) 0.8643(5) 0.2354(6) 0.0312(14) Uani 1 1 d .
H6A H 1.0926 0.8057 0.1789 0.037 Uiso 1 1 calc R
H6B H 1.0634 0.8259 0.3224 0.037 Uiso 1 1 calc R
C7 C 0.9497(4) 0.7839(5) 0.1287(6) 0.0341(15) Uani 1 1 d .
H7A H 0.9730 0.7494 0.0531 0.051 Uiso 1 1 calc R
H7B H 0.8940 0.8001 0.1016 0.051 Uiso 1 1 calc R
H7C H 0.9549 0.7281 0.2040 0.051 Uiso 1 1 calc R
C8 C 0.9463(3) 0.9579(5) 0.2686(6) 0.0308(14) Uani 1 1 d .
H8A H 0.9391 0.9036 0.3436 0.037 Uiso 1 1 calc R
H8B H 0.9777 1.0263 0.3060 0.037 Uiso 1 1 calc R
C9 C 0.8683(3) 1.0006(5) 0.2079(5) 0.0239(12) Uani 1 1 d .
C10 C 0.8673(4) 1.0841(5) 0.1027(6) 0.0268(13) Uani 1 1 d .
C11 C 0.7931(4) 1.1230(5) 0.0426(5) 0.0302(14) Uani 1 1 d .
C12 C 0.7246(4) 1.0783(5) 0.0812(6) 0.0316(14) Uani 1 1 d .
H12 H 0.6755 1.1032 0.0365 0.038 Uiso 1 1 calc R
C13 C 0.7271(3) 0.9961(5) 0.1863(5) 0.0283(13) Uani 1 1 d .
C14 C 0.7989(4) 0.9571(5) 0.2471(6) 0.0298(14) Uani 1 1 d .
H14 H 0.8008 0.8999 0.3167 0.036 Uiso 1 1 calc R
C15 C 0.7274(4) 1.2177(6) -0.1498(7) 0.0505(19) Uani 1 1 d .
H15A H 0.7088 1.1398 -0.1825 0.076 Uiso 1 1 calc R
H15B H 0.7391 1.2665 -0.2256 0.076 Uiso 1 1 calc R
H15C H 0.6868 1.2562 -0.1044 0.076 Uiso 1 1 calc R
C16 C 0.6543(4) 0.9568(5) 0.2386(6) 0.0313(14) Uani 1 1 d .
C17 C 0.5216(4) 0.9387(5) 0.2990(7) 0.0376(16) Uani 1 1 d .
C18 C 0.4444(4) 0.9413(6) 0.3313(7) 0.0473(18) Uani 1 1 d .
H18 H 0.4065 0.9936 0.2870 0.057 Uiso 1 1 calc R
C19 C 0.4256(4) 0.8661(6) 0.4286(7) 0.0484(19) Uani 1 1 d .
H19 H 0.3736 0.8664 0.4524 0.058 Uiso 1 1 calc R
C20 C 0.4802(4) 0.7889(6) 0.4938(7) 0.0466(19) Uani 1 1 d .
H20 H 0.4651 0.7377 0.5613 0.056 Uiso 1 1 calc R
C21 C 0.5559(4) 0.7855(5) 0.4620(6) 0.0369(16) Uani 1 1 d .
H21 H 0.5931 0.7322 0.5062 0.044 Uiso 1 1 calc R
C22 C 0.5766(4) 0.8622(5) 0.3634(6) 0.0319(15) Uani 1 1 d .

loop_
_atom_site_aniso_label
_atom_site_aniso_U_11
_atom_site_aniso_U_22
_atom_site_aniso_U_33
_atom_site_aniso_U_23
_atom_site_aniso_U_13
_atom_site_aniso_U_12
Cu1 0.0486(7) 0.0241(5) 0.0114(5) 0.0002(5) 0.0119(4) -0.0016(5)
S1 0.0450(10) 0.0498(11) 0.0331(10) 0.0111(8) 0.0077(8) 0.0038(7)
O1 0.047(3) 0.027(2) 0.012(2) -0.0030(17) 0.0094(18) -0.0033(18)
O2 0.061(3) 0.036(2) 0.021(2) 0.013(2) 0.014(2) 0.010(2)
N1 0.051(3) 0.021(2) 0.015(3) -0.001(2) 0.010(2) -0.001(2)
N2 0.046(3) 0.024(3) 0.012(2) -0.002(2) 0.009(2) 0.001(2)
N3 0.045(3) 0.035(3) 0.018(3) 0.006(2) 0.008(2) -0.003(2)
C1 0.056(4) 0.027(3) 0.028(4) -0.009(3) 0.015(3) 0.000(3)
C2 0.050(4) 0.044(4) 0.034(4) -0.015(3) 0.010(3) -0.003(3)
C3 0.046(4) 0.062(5) 0.036(4) -0.005(4) 0.004(3) -0.002(4)
C4 0.052(4) 0.051(4) 0.021(3) 0.009(3) 0.006(3) 0.005(3)
C5 0.044(4) 0.032(3) 0.010(3) 0.000(2) 0.013(3) 0.009(3)
C6 0.047(4) 0.030(3) 0.019(3) 0.010(3) 0.013(3) 0.006(3)
C7 0.056(4) 0.027(3) 0.021(3) 0.003(3) 0.013(3) -0.005(3)
C8 0.049(4) 0.029(3) 0.016(3) -0.002(3) 0.014(3) -0.001(3)
C9 0.038(3) 0.024(3) 0.011(3) -0.001(3) 0.006(2) 0.000(3)
C10 0.045(4) 0.022(3) 0.015(3) -0.006(2) 0.009(3) 0.000(3)
C11 0.059(4) 0.025(3) 0.009(3) 0.001(2) 0.013(3) 0.001(3)
C12 0.051(4) 0.033(3) 0.012(3) -0.001(3) 0.006(3) 0.005(3)
C13 0.043(3) 0.028(3) 0.014(3) -0.001(3) 0.006(2) -0.006(3)
C14 0.053(4) 0.026(3) 0.012(3) 0.001(2) 0.006(3) 0.001(3)
C15 0.064(5) 0.065(5) 0.025(4) 0.022(4) 0.015(3) 0.025(4)
C16 0.045(4) 0.030(3) 0.018(3) -0.001(3) 0.006(3) -0.001(3)
C17 0.050(4) 0.033(3) 0.031(4) -0.004(3) 0.009(3) -0.005(3)
C18 0.044(4) 0.058(4) 0.041(4) 0.005(4) 0.006(3) -0.001(3)
C19 0.048(4) 0.054(4) 0.045(5) -0.011(4) 0.016(4) -0.012(4)
C20 0.062(5) 0.041(4) 0.037(4) 0.003(3) 0.010(4) -0.012(3)
C21 0.052(4) 0.033(3) 0.028(4) 0.002(3) 0.010(3) -0.005(3)
C22 0.049(4) 0.026(3) 0.020(3) -0.003(3) 0.002(3) -0.007(3)

loop_
_atom_type_symbol
_atom_type_description
_atom_type_scat_dispersion_real
_atom_type_scat_dispersion_imag
_atom_type_scat_source
C C 0.0033 0.0016 'International Tables Vol C Tables 4.2.6.8 and 6.1.1.4'
H H 0.0000 0.0000 'International Tables Vol C Tables 4.2.6.8 and 6.1.1.4'
N N 0.0061 0.0033 'International Tables Vol C Tables 4.2.6.8 and 6.1.1.4'
O O 0.0106 0.0060 'International Tables Vol C Tables 4.2.6.8 and 6.1.1.4'
S S 0.1246 0.1234 'International Tables Vol C Tables 4.2.6.8 and 6.1.1.4'
Cu Cu 0.3201 1.2651 'International Tables Vol C Tables 4.2.6.8 and 6.1.1.4'

loop_
_geom_angle_atom_site_label_1
_geom_angle_atom_site_label_2
_geom_angle_atom_site_label_3
_geom_angle
_geom_angle_site_symmetry_1
_geom_angle_site_symmetry_3
O1 Cu1 O1 180.0 . 3_775
O1 Cu1 N2 91.87(16) . .
O1 Cu1 N2 88.13(16) 3_775 .
O1 Cu1 N2 88.13(16) . 3_775
O1 Cu1 N2 91.87(16) 3_775 3_775
N2 Cu1 N2 179.999(1) . 3_775
C17 S1 C16 88.6(3) . .
C10 O1 Cu1 114.7(3) . .
C11 O2 C15 116.9(5) . .
C1 N1 C5 116.9(5) . .
C6 N2 C7 107.7(4) . .
C6 N2 C8 109.0(4) . .
C7 N2 C8 109.4(4) . .
C6 N2 Cu1 109.9(3) . .
C7 N2 Cu1 109.4(3) . .
C8 N2 Cu1 111.4(3) . .
C16 N3 C22 110.0(5) . .
N1 C1 C2 124.4(6) . .
N1 C1 H1 117.8 . .
C2 C1 H1 117.8 . .
C3 C2 C1 117.6(6) . .
C3 C2 H2 121.2 . .
C1 C2 H2 121.2 . .
C2 C3 C4 119.3(7) . .
C2 C3 H3 120.3 . .
C4 C3 H3 120.3 . .
C3 C4 C5 120.3(6) . .
C3 C4 H4 119.9 . .
C5 C4 H4 119.9 . .
N1 C5 C4 121.4(6) . .
N1 C5 C6 116.8(5) . .
C4 C5 C6 121.6(5) . .
N2 C6 C5 114.7(5) . .
N2 C6 H6A 108.6 . .
C5 C6 H6A 108.6 . .
N2 C6 H6B 108.6 . .
C5 C6 H6B 108.6 . .
H6A C6 H6B 107.6 . .
N2 C7 H7A 109.5 . .
N2 C7 H7B 109.5 . .
H7A C7 H7B 109.5 . .
N2 C7 H7C 109.5 . .
H7A C7 H7C 109.5 . .
H7B C7 H7C 109.5 . .
C9 C8 N2 112.6(5) . .
C9 C8 H8A 109.1 . .
N2 C8 H8A 109.1 . .
C9 C8 H8B 109.1 . .
N2 C8 H8B 109.1 . .
H8A C8 H8B 107.8 . .
C14 C9 C10 120.8(5) . .
C14 C9 C8 122.1(5) . .
C10 C9 C8 117.1(5) . .
O1 C10 C11 122.0(5) . .
O1 C10 C9 120.7(5) . .
C11 C10 C9 117.3(5) . .
O2 C11 C12 124.0(6) . .
O2 C11 C10 114.5(5) . .
C12 C11 C10 121.5(5) . .
C11 C12 C13 120.2(6) . .
C11 C12 H12 119.9 . .
C13 C12 H12 119.9 . .
C14 C13 C12 119.3(5) . .
C14 C13 C16 119.7(5) . .
C12 C13 C16 120.9(5) . .
C13 C14 C9 120.9(5) . .
C13 C14 H14 119.6 . .
C9 C14 H14 119.6 . .
O2 C15 H15A 109.5 . .
O2 C15 H15B 109.5 . .
H15A C15 H15B 109.5 . .
O2 C15 H15C 109.5 . .
H15A C15 H15C 109.5 . .
H15B C15 H15C 109.5 . .
N3 C16 C13 123.4(6) . .
N3 C16 S1 116.1(5) . .
C13 C16 S1 120.5(4) . .
C22 C17 C18 121.1(6) . .
C22 C17 S1 110.0(5) . .
C18 C17 S1 128.8(5) . .
C19 C18 C17 117.6(7) . .
C19 C18 H18 121.2 . .
C17 C18 H18 121.2 . .
C18 C19 C20 121.8(7) . .
C18 C19 H19 119.1 . .
C20 C19 H19 119.1 . .
C21 C20 C19 120.9(6) . .
C21 C20 H20 119.6 . .
C19 C20 H20 119.6 . .
C20 C21 C22 118.4(6) . .
C20 C21 H21 120.8 . .
C22 C21 H21 120.8 . .
C17 C22 C21 120.2(6) . .
C17 C22 N3 115.3(5) . .
C21 C22 N3 124.4(6) . .

loop_
_geom_bond_atom_site_label_1
_geom_bond_atom_site_label_2
_geom_bond_distance
_geom_bond_site_symmetry_2
Cu1 O1 1.956(4) .
Cu1 O1 1.956(4) 3_775
Cu1 N2 2.102(4) .
Cu1 N2 2.102(4) 3_775
S1 C17 1.732(6) .
S1 C16 1.753(6) .
O1 C10 1.318(6) .
O2 C11 1.375(6) .
O2 C15 1.413(8) .
N1 C1 1.334(7) .
N1 C5 1.353(7) .
N2 C6 1.472(7) .
N2 C7 1.474(7) .
N2 C8 1.495(7) .
N3 C16 1.298(7) .
N3 C22 1.400(7) .
C1 C2 1.382(9) .
C1 H1 0.9500 .
C2 C3 1.361(9) .
C2 H2 0.9500 .
C3 C4 1.369(9) .
C3 H3 0.9500 .
C4 C5 1.373(9) .
C4 H4 0.9500 .
C5 C6 1.500(8) .
C6 H6A 0.9900 .
C6 H6B 0.9900 .
C7 H7A 0.9800 .
C7 H7B 0.9800 .
C7 H7C 0.9800 .
C8 C9 1.486(8) .
C8 H8A 0.9900 .
C8 H8B 0.9900 .
C9 C14 1.389(8) .
C9 C10 1.415(8) .
C10 C11 1.414(8) .
C11 C12 1.378(8) .
C12 C13 1.404(8) .
C12 H12 0.9500 .
C13 C14 1.383(8) .
C13 C16 1.479(8) .
C14 H14 0.9500 .
C15 H15A 0.9800 .
C15 H15B 0.9800 .
C15 H15C 0.9800 .
C17 C22 1.384(9) .
C17 C18 1.403(9) .
C18 C19 1.362(9) .
C18 H18 0.9500 .
C19 C20 1.388(9) .
C19 H19 0.9500 .
C20 C21 1.376(9) .
C20 H20 0.9500 .
C21 C22 1.393(8) .
C21 H21 0.9500 .

loop_
_geom_torsion_atom_site_label_1
_geom_torsion_atom_site_label_2
_geom_torsion_atom_site_label_3
_geom_torsion_atom_site_label_4
_geom_torsion
_geom_torsion_site_symmetry_1
O1 Cu1 O1 C10 -3(12) 3_775
N2 Cu1 O1 C10 -48.7(4) .
N2 Cu1 O1 C10 131.3(4) 3_775
O1 Cu1 N2 C6 -126.2(4) .
O1 Cu1 N2 C6 53.8(4) 3_775
N2 Cu1 N2 C6 23(15) 3_775
O1 Cu1 N2 C7 115.8(4) .
O1 Cu1 N2 C7 -64.2(4) 3_775
N2 Cu1 N2 C7 -95(15) 3_775
O1 Cu1 N2 C8 -5.3(4) .
O1 Cu1 N2 C8 174.7(4) 3_775
N2 Cu1 N2 C8 144(15) 3_775
C5 N1 C1 C2 -0.5(8) .
N1 C1 C2 C3 -1.7(9) .
C1 C2 C3 C4 1.9(10) .
C2 C3 C4 C5 -0.1(10) .
C1 N1 C5 C4 2.4(8) .
C1 N1 C5 C6 -171.7(5) .
C3 C4 C5 N1 -2.2(9) .
C3 C4 C5 C6 171.6(6) .
C7 N2 C6 C5 168.7(5) .
C8 N2 C6 C5 -72.8(6) .
Cu1 N2 C6 C5 49.5(5) .
N1 C5 C6 N2 -41.6(7) .
C4 C5 C6 N2 144.3(6) .
C6 N2 C8 C9 175.5(5) .
C7 N2 C8 C9 -66.9(6) .
Cu1 N2 C8 C9 54.1(5) .
N2 C8 C9 C14 115.3(6) .
N2 C8 C9 C10 -61.8(6) .
Cu1 O1 C10 C11 -120.8(5) .
Cu1 O1 C10 C9 59.0(6) .
C14 C9 C10 O1 -178.2(5) .
C8 C9 C10 O1 -1.1(7) .
C14 C9 C10 C11 1.5(8) .
C8 C9 C10 C11 178.6(5) .
C15 O2 C11 C12 -17.2(8) .
C15 O2 C11 C10 160.3(5) .
O1 C10 C11 O2 -0.2(7) .
C9 C10 C11 O2 -180.0(4) .
O1 C10 C11 C12 177.4(5) .
C9 C10 C11 C12 -2.3(8) .
O2 C11 C12 C13 -179.8(5) .
C10 C11 C12 C13 2.8(8) .
C11 C12 C13 C14 -2.4(8) .
C11 C12 C13 C16 173.5(5) .
C12 C13 C14 C9 1.7(8) .
C16 C13 C14 C9 -174.3(5) .
C10 C9 C14 C13 -1.3(8) .
C8 C9 C14 C13 -178.2(5) .
C22 N3 C16 C13 175.5(5) .
C22 N3 C16 S1 -2.2(6) .
C14 C13 C16 N3 -11.1(9) .
C12 C13 C16 N3 173.0(5) .
C14 C13 C16 S1 166.5(4) .
C12 C13 C16 S1 -9.4(8) .
C17 S1 C16 N3 1.9(5) .
C17 S1 C16 C13 -175.8(5) .
C16 S1 C17 C22 -1.0(5) .
C16 S1 C17 C18 175.7(6) .
C22 C17 C18 C19 0.2(10) .
S1 C17 C18 C19 -176.2(5) .
C17 C18 C19 C20 -0.2(10) .
C18 C19 C20 C21 -0.1(10) .
C19 C20 C21 C22 0.5(10) .
C18 C17 C22 C21 0.2(9) .
S1 C17 C22 C21 177.2(5) .
C18 C17 C22 N3 -177.0(6) .
S1 C17 C22 N3 0.0(7) .
C20 C21 C22 C17 -0.6(9) .
C20 C21 C22 N3 176.4(6) .
C16 N3 C22 C17 1.4(7) .
C16 N3 C22 C21 -175.7(6) .
